data_2227739
loop_
_publ_author_name
'Mahaboob, P. A. Abdullah'
'NizamMohideen, M.'
'Bhaskar, G.'
'Perumal, P. T.'

_publ_section_title
;
 3-(1,2-Diphenylethenyl)-2-phenyl-1<i>H</i>-indole
;
_journal_coeditor_code JJ2059
_journal_issue 11
_journal_name_full 'Acta Crystallographica Section E'
_journal_page_first o2745
_journal_paper_doi 10.1107/S1600536810039309
_journal_volume 66
_journal_year 2010
_chemical_formula_iupac 'C28 H21 N'
_chemical_formula_moiety 'C28 H21 N'
_chemical_formula_sum 'C28 H21 N'
_chemical_formula_weight 371.46
_chemical_name_systematic
;
3-(1,2-Diphenylethenyl)-2-phenyl-1<i>H</i>-indole
;
_space_group_IT_number 14
_symmetry_cell_setting monoclinic
_symmetry_space_group_name_Hall '-P 2ybc'
_symmetry_space_group_name_H-M 'P 1 21/c 1'
_atom_sites_solution_hydrogens geom
_atom_sites_solution_primary direct
_atom_sites_solution_secondary difmap
_audit_creation_method SHELXL-97
_cell_angle_alpha 90.00
_cell_angle_beta 94.413(4)
_cell_angle_gamma 90.00
_cell_formula_units_Z 4
_cell_length_a 11.4227(6)
_cell_length_b 8.6998(5)
_cell_length_c 20.6203(13)
_cell_measurement_reflns_used 1461
_cell_measurement_temperature 298(2)
_cell_measurement_theta_max 18.81
_cell_measurement_theta_min 2.54
_cell_volume 2043.1(2)
_computing_cell_refinement 'APEX2 and SAINT (Bruker, 2004)'
_computing_data_collection 'APEX2 (Bruker, 2004)'
_computing_data_reduction 'SAINT and XPREP (Bruker, 2004)'
_computing_molecular_graphics 'ORTEP3 (Farrugia, 1997) and PLATON (Spek, 2009)'
_computing_publication_material
;
'SHELXL97 (Sheldrick, 2008) and PLATON (Spek, 2009)'
;
_computing_structure_refinement 'SHELXL97 (Sheldrick)'
_computing_structure_solution 'SHELXS97 (Sheldrick, 2008)'
_diffrn_ambient_temperature 298(2)
_diffrn_measured_fraction_theta_full 0.960
_diffrn_measured_fraction_theta_max 0.915
_diffrn_measurement_device_type
;
Bruker Kappa APEXII CCD diffractometer'
;
_diffrn_measurement_method '\w and \f scans'
_diffrn_radiation_monochromator graphite
_diffrn_radiation_source 'fine-focus sealed tube'
_diffrn_radiation_type MoK\a
_diffrn_radiation_wavelength 0.71073
_diffrn_reflns_av_R_equivalents 0.0572
_diffrn_reflns_av_sigmaI/netI 0.1026
_diffrn_reflns_limit_h_max 13
_diffrn_reflns_limit_h_min -15
_diffrn_reflns_limit_k_max 10
_diffrn_reflns_limit_k_min -11
_diffrn_reflns_limit_l_max 27
_diffrn_reflns_limit_l_min -27
_diffrn_reflns_number 14625
_diffrn_reflns_theta_full 25.00
_diffrn_reflns_theta_max 28.36
_diffrn_reflns_theta_min 2.54
_diffrn_standards_decay_% 0
_exptl_absorpt_coefficient_mu 0.069
_exptl_absorpt_correction_T_max 0.9849
_exptl_absorpt_correction_T_min 0.9781
_exptl_absorpt_correction_type multi-scan
_exptl_absorpt_process_details '(SADABS; Bruker, 2004)'
_exptl_crystal_colour Colourless
_exptl_crystal_density_diffrn 1.208
_exptl_crystal_density_method 'not measured'
_exptl_crystal_description Block
_exptl_crystal_F_000 784
_exptl_crystal_size_max 0.32
_exptl_crystal_size_mid 0.28
_exptl_crystal_size_min 0.22
_refine_diff_density_max 0.300
_refine_diff_density_min -0.144
_refine_ls_extinction_method none
_refine_ls_goodness_of_fit_ref 1.009
_refine_ls_hydrogen_treatment mixed
_refine_ls_matrix_type full
_refine_ls_number_parameters 266
_refine_ls_number_reflns 4674
_refine_ls_number_restraints 0
_refine_ls_restrained_S_all 1.009
_refine_ls_R_factor_all 0.2148
_refine_ls_R_factor_gt 0.0704
_refine_ls_shift/su_max 0.000
_refine_ls_shift/su_mean 0.000
_refine_ls_structure_factor_coef Fsqd
_refine_ls_weighting_details 'calc w=1/[\s^2^(Fo^2^)+(0.0923P)^2^+0.0000P] where P=(Fo^2^+2Fc^2^)/3'
_refine_ls_weighting_scheme calc
_refine_ls_wR_factor_gt 0.1647
_refine_ls_wR_factor_ref 0.2209
_reflns_number_gt 1701
_reflns_number_total 4674
_reflns_threshold_expression >2sigma(I)
_cod_data_source_file jj2059.cif
_cod_data_source_block I
_cod_original_sg_symbol_H-M 'P 21/c'
_cod_database_code 2227739
_cod_database_fobs_code 2227739

loop_
_symmetry_equiv_pos_as_xyz
'x, y, z'
'-x, y+1/2, -z+1/2'
'-x, -y, -z'
'x, -y-1/2, z-1/2'

loop_
_atom_site_type_symbol
_atom_site_label
_atom_site_fract_x
_atom_site_fract_y
_atom_site_fract_z
_atom_site_U_iso_or_equiv
_atom_site_adp_type
_atom_site_calc_flag
_atom_site_refinement_flags
_atom_site_occupancy
_atom_site_disorder_assembly
_atom_site_disorder_group
C C1 0.6739(3) 0.0471(4) 0.09769(15) 0.0597(9) Uani d . 1 . .
C C2 0.7394(3) 0.1773(4) 0.11004(14) 0.0567(8) Uani d . 1 . .
C C3 0.6655(3) 0.2848(4) 0.14155(14) 0.0553(8) Uani d . 1 . .
C C4 0.6798(3) 0.4337(4) 0.16344(16) 0.0663(9) Uani d . 1 . .
H H4 0.7507 0.4842 0.1595 0.080 Uiso calc R 1 . .
C C5 0.5896(3) 0.5078(4) 0.19108(15) 0.0716(10) Uani d . 1 . .
H H5 0.6000 0.6082 0.2059 0.086 Uiso calc R 1 . .
C C6 0.4831(3) 0.4337(5) 0.19703(17) 0.0770(11) Uani d . 1 . .
H H6 0.4230 0.4842 0.2163 0.092 Uiso calc R 1 . .
C C7 0.4662(3) 0.2860(5) 0.17452(17) 0.0755(11) Uani d . 1 . .
H H7 0.3951 0.2356 0.1777 0.091 Uiso calc R 1 . .
C C8 0.5580(3) 0.2157(4) 0.14725(16) 0.0606(9) Uani d . 1 . .
C C9 0.7056(3) -0.1003(4) 0.06783(15) 0.0594(9) Uani d . 1 . .
C C10 0.6325(3) -0.1789(5) 0.02351(19) 0.0823(11) Uani d . 1 . .
H H10 0.5589 -0.1383 0.0111 0.099 Uiso calc R 1 . .
C C11 0.6650(4) -0.3161(5) -0.0031(2) 0.0910(12) Uani d . 1 . .
H H11 0.6136 -0.3684 -0.0325 0.109 Uiso calc R 1 . .
C C12 0.7729(5) -0.3737(5) 0.0142(2) 0.0926(13) Uani d . 1 . .
H H12 0.7963 -0.4649 -0.0045 0.111 Uiso calc R 1 . .
C C13 0.8484(3) -0.3000(5) 0.0588(2) 0.0807(11) Uani d . 1 . .
H H13 0.9214 -0.3426 0.0712 0.097 Uiso calc R 1 . .
C C14 0.8157(3) -0.1631(4) 0.08506(17) 0.0687(10) Uani d . 1 . .
H H14 0.8675 -0.1119 0.1146 0.082 Uiso calc R 1 . .
C C15 0.8582(3) 0.2075(4) 0.09030(17) 0.0633(9) Uani d . 1 . .
C C16 0.8850(3) 0.1954(4) 0.02908(16) 0.0647(9) Uani d . 1 . .
H H16 0.9649 0.1998 0.0233 0.078 Uiso calc R 1 . .
C C17 0.8091(3) 0.1761(4) -0.03113(15) 0.0558(8) Uani d . 1 . .
C C18 0.6996(3) 0.2448(4) -0.04003(16) 0.0598(9) Uani d . 1 . .
H H18 0.6674 0.2921 -0.0051 0.072 Uiso calc R 1 . .
C C19 0.6376(3) 0.2438(4) -0.1002(2) 0.0757(10) Uani d . 1 . .
H H19 0.5648 0.2918 -0.1059 0.091 Uiso calc R 1 . .
C C20 0.6835(4) 0.1720(5) -0.15140(19) 0.0947(13) Uani d . 1 . .
H H20 0.6419 0.1727 -0.1920 0.114 Uiso calc R 1 . .
C C21 0.7894(4) 0.0995(5) -0.1438(2) 0.0995(13) Uani d . 1 . .
H H21 0.8189 0.0484 -0.1787 0.119 Uiso calc R 1 . .
C C22 0.8522(3) 0.1024(4) -0.08424(19) 0.0801(11) Uani d . 1 . .
H H22 0.9249 0.0541 -0.0793 0.096 Uiso calc R 1 . .
C C23 0.9520(3) 0.2436(4) 0.14166(17) 0.0627(9) Uani d . 1 . .
C C24 1.0480(3) 0.3370(5) 0.1295(2) 0.0875(12) Uani d . 1 . .
H H24 1.0514 0.3805 0.0885 0.105 Uiso calc R 1 . .
C C25 1.1354(3) 0.3657(5) 0.1754(2) 0.1007(14) Uani d . 1 . .
H H25 1.1977 0.4287 0.1662 0.121 Uiso calc R 1 . .
C C26 1.1321(4) 0.3016(6) 0.2357(2) 0.1003(14) Uani d . 1 . .
H H26 1.1942 0.3174 0.2669 0.120 Uiso calc R 1 . .
C C27 1.0389(4) 0.2150(5) 0.2505(2) 0.0953(13) Uani d . 1 . .
H H27 1.0362 0.1739 0.2920 0.114 Uiso calc R 1 . .
C C28 0.9482(3) 0.1884(4) 0.20368(19) 0.0793(11) Uani d . 1 . .
H H28 0.8834 0.1320 0.2144 0.095 Uiso calc R 1 . .
N N1 0.5641(3) 0.0706(4) 0.11907(15) 0.0738(9) Uani d . 1 . .
H H1N 0.506(3) 0.001(5) 0.1187(18) 0.107(15) Uiso d . 1 . .

loop_
_atom_site_aniso_label
_atom_site_aniso_U_11
_atom_site_aniso_U_22
_atom_site_aniso_U_33
_atom_site_aniso_U_12
_atom_site_aniso_U_13
_atom_site_aniso_U_23
C1 0.051(2) 0.076(3) 0.053(2) 0.0087(17) 0.0059(15) 0.0111(17)
C2 0.061(2) 0.065(2) 0.0440(19) 0.0007(18) 0.0009(15) -0.0004(16)
C3 0.0518(19) 0.070(2) 0.0433(19) -0.0028(17) -0.0002(14) 0.0064(17)
C4 0.067(2) 0.072(3) 0.060(2) -0.0061(19) 0.0086(17) 0.0030(19)
C5 0.081(3) 0.073(2) 0.061(2) 0.008(2) 0.0041(19) -0.0043(19)
C6 0.064(2) 0.106(3) 0.062(2) 0.025(2) 0.0081(18) 0.001(2)
C7 0.053(2) 0.104(3) 0.070(3) -0.004(2) 0.0087(17) 0.016(2)
C8 0.059(2) 0.063(2) 0.059(2) 0.0065(18) -0.0016(16) 0.0055(18)
C9 0.065(2) 0.061(2) 0.053(2) -0.0056(18) 0.0043(17) 0.0070(17)
C10 0.076(3) 0.085(3) 0.083(3) -0.013(2) -0.010(2) 0.004(2)
C11 0.112(4) 0.076(3) 0.083(3) -0.020(3) -0.008(3) -0.017(2)
C12 0.124(4) 0.072(3) 0.086(3) -0.013(3) 0.036(3) -0.011(2)
C13 0.084(3) 0.071(3) 0.089(3) 0.000(2) 0.020(2) 0.009(2)
C14 0.076(3) 0.064(2) 0.067(2) -0.0036(19) 0.0091(19) 0.0002(19)
C15 0.058(2) 0.074(2) 0.058(2) 0.0023(16) 0.0013(17) -0.0049(18)
C16 0.060(2) 0.073(2) 0.061(2) -0.0035(17) 0.0036(18) -0.0031(18)
C17 0.0472(19) 0.068(2) 0.051(2) -0.0121(16) -0.0044(15) -0.0015(17)
C18 0.066(2) 0.060(2) 0.052(2) -0.0105(17) -0.0013(17) -0.0002(16)
C19 0.079(2) 0.072(3) 0.073(3) -0.0073(19) -0.012(2) 0.010(2)
C20 0.115(4) 0.113(3) 0.052(3) -0.021(3) -0.011(2) -0.007(2)
C21 0.100(3) 0.136(4) 0.063(3) -0.016(3) 0.008(2) -0.032(3)
C22 0.065(2) 0.100(3) 0.076(3) 0.000(2) 0.009(2) -0.022(2)
C23 0.053(2) 0.071(2) 0.062(2) 0.0034(17) -0.0091(17) -0.0047(18)
C24 0.063(2) 0.128(4) 0.071(3) -0.006(2) 0.002(2) -0.018(2)
C25 0.058(3) 0.152(4) 0.091(3) -0.008(2) -0.002(2) -0.023(3)
C26 0.062(3) 0.146(4) 0.089(4) 0.014(3) -0.016(2) -0.030(3)
C27 0.091(3) 0.129(4) 0.063(3) 0.005(3) -0.011(2) -0.012(2)
C28 0.076(3) 0.092(3) 0.067(3) -0.004(2) -0.013(2) 0.000(2)
N1 0.060(2) 0.083(2) 0.078(2) -0.0147(18) 0.0016(16) 0.0084(18)

loop_
_atom_type_symbol
_atom_type_description
_atom_type_scat_dispersion_real
_atom_type_scat_dispersion_imag
_atom_type_scat_source
C C 0.0033 0.0016 'International Tables Vol C Tables 4.2.6.8 and 6.1.1.4'
H H 0.0000 0.0000 'International Tables Vol C Tables 4.2.6.8 and 6.1.1.4'
N N 0.0061 0.0033 'International Tables Vol C Tables 4.2.6.8 and 6.1.1.4'

loop_
_geom_angle_atom_site_label_1
_geom_angle_atom_site_label_2
_geom_angle_atom_site_label_3
_geom_angle_site_symmetry_1
_geom_angle_site_symmetry_3
_geom_angle
_geom_angle_publ_flag
C2 C1 N1 . . 108.4(3) ?
C2 C1 C9 . . 130.3(3) ?
N1 C1 C9 . . 121.4(3) ?
C1 C2 C3 . . 106.8(3) ?
C1 C2 C15 . . 126.7(3) ?
C3 C2 C15 . . 126.3(3) ?
C4 C3 C8 . . 117.8(3) ?
C4 C3 C2 . . 134.2(3) ?
C8 C3 C2 . . 108.0(3) ?
C5 C4 C3 . . 120.2(3) ?
C5 C4 H4 . . 119.9 ?
C3 C4 H4 . . 119.9 ?
C4 C5 C6 . . 120.5(3) ?
C4 C5 H5 . . 119.8 ?
C6 C5 H5 . . 119.8 ?
C7 C6 C5 . . 120.3(3) ?
C7 C6 H6 . . 119.9 ?
C5 C6 H6 . . 119.9 ?
C8 C7 C6 . . 117.6(3) ?
C8 C7 H7 . . 121.2 ?
C6 C7 H7 . . 121.2 ?
C7 C8 C3 . . 123.6(3) ?
C7 C8 N1 . . 129.8(3) ?
C3 C8 N1 . . 106.6(3) ?
C10 C9 C14 . . 117.7(3) ?
C10 C9 C1 . . 123.6(3) ?
C14 C9 C1 . . 118.6(3) ?
C9 C10 C11 . . 121.9(4) ?
C9 C10 H10 . . 119.0 ?
C11 C10 H10 . . 119.0 ?
C12 C11 C10 . . 119.0(4) ?
C12 C11 H11 . . 120.5 ?
C10 C11 H11 . . 120.5 ?
C11 C12 C13 . . 121.1(4) ?
C11 C12 H12 . . 119.4 ?
C13 C12 H12 . . 119.4 ?
C12 C13 C14 . . 119.6(4) ?
C12 C13 H13 . . 120.2 ?
C14 C13 H13 . . 120.2 ?
C13 C14 C9 . . 120.5(4) ?
C13 C14 H14 . . 119.7 ?
C9 C14 H14 . . 119.7 ?
C16 C15 C2 . . 122.4(3) ?
C16 C15 C23 . . 119.4(3) ?
C2 C15 C23 . . 118.2(3) ?
C15 C16 C17 . . 130.5(3) ?
C15 C16 H16 . . 114.8 ?
C17 C16 H16 . . 114.8 ?
C18 C17 C22 . . 117.7(3) ?
C18 C17 C16 . . 122.1(3) ?
C22 C17 C16 . . 119.8(3) ?
C19 C18 C17 . . 120.8(3) ?
C19 C18 H18 . . 119.6 ?
C17 C18 H18 . . 119.6 ?
C20 C19 C18 . . 119.8(4) ?
C20 C19 H19 . . 120.1 ?
C18 C19 H19 . . 120.1 ?
C21 C20 C19 . . 120.9(4) ?
C21 C20 H20 . . 119.5 ?
C19 C20 H20 . . 119.5 ?
C20 C21 C22 . . 119.4(4) ?
C20 C21 H21 . . 120.3 ?
C22 C21 H21 . . 120.3 ?
C21 C22 C17 . . 121.3(4) ?
C21 C22 H22 . . 119.3 ?
C17 C22 H22 . . 119.3 ?
C28 C23 C24 . . 116.8(3) ?
C28 C23 C15 . . 121.4(3) ?
C24 C23 C15 . . 121.8(3) ?
C25 C24 C23 . . 122.0(4) ?
C25 C24 H24 . . 119.0 ?
C23 C24 H24 . . 119.0 ?
C24 C25 C26 . . 119.6(4) ?
C24 C25 H25 . . 120.2 ?
C26 C25 H25 . . 120.2 ?
C27 C26 C25 . . 120.5(4) ?
C27 C26 H26 . . 119.7 ?
C25 C26 H26 . . 119.7 ?
C26 C27 C28 . . 119.7(4) ?
C26 C27 H27 . . 120.2 ?
C28 C27 H27 . . 120.2 ?
C23 C28 C27 . . 121.3(4) ?
C23 C28 H28 . . 119.4 ?
C27 C28 H28 . . 119.4 ?
C1 N1 C8 . . 110.1(3) ?
C1 N1 H1N . . 126(2) ?
C8 N1 H1N . . 124(2) ?

loop_
_geom_bond_atom_site_label_1
_geom_bond_atom_site_label_2
_geom_bond_site_symmetry_2
_geom_bond_distance
_geom_bond_publ_flag
C1 C2 . 1.370(4) ?
C1 N1 . 1.376(4) ?
C1 C9 . 1.479(4) ?
C2 C3 . 1.446(4) ?
C2 C15 . 1.470(4) ?
C3 C4 . 1.377(4) ?
C3 C8 . 1.380(4) ?
C4 C5 . 1.376(4) ?
C4 H4 . 0.9300 ?
C5 C6 . 1.392(5) ?
C5 H5 . 0.9300 ?
C6 C7 . 1.374(5) ?
C6 H6 . 0.9300 ?
C7 C8 . 1.372(4) ?
C7 H7 . 0.9300 ?
C8 N1 . 1.393(4) ?
C9 C10 . 1.372(5) ?
C9 C14 . 1.392(4) ?
C10 C11 . 1.377(5) ?
C10 H10 . 0.9300 ?
C11 C12 . 1.352(5) ?
C11 H11 . 0.9300 ?
C12 C13 . 1.371(5) ?
C12 H12 . 0.9300 ?
C13 C14 . 1.372(5) ?
C13 H13 . 0.9300 ?
C14 H14 . 0.9300 ?
C15 C16 . 1.326(4) ?
C15 C23 . 1.481(5) ?
C16 C17 . 1.468(4) ?
C16 H16 . 0.9300 ?
C17 C18 . 1.386(4) ?
C17 C22 . 1.391(4) ?
C18 C19 . 1.381(5) ?
C18 H18 . 0.9300 ?
C19 C20 . 1.365(5) ?
C19 H19 . 0.9300 ?
C20 C21 . 1.362(5) ?
C20 H20 . 0.9300 ?
C21 C22 . 1.375(5) ?
C21 H21 . 0.9300 ?
C22 H22 . 0.9300 ?
C23 C28 . 1.370(5) ?
C23 C24 . 1.404(5) ?
C24 C25 . 1.345(5) ?
C24 H24 . 0.9300 ?
C25 C26 . 1.365(6) ?
C25 H25 . 0.9300 ?
C26 C27 . 1.358(5) ?
C26 H26 . 0.9300 ?
C27 C28 . 1.380(5) ?
C27 H27 . 0.9300 ?
C28 H28 . 0.9300 ?
N1 H1N . 0.89(4) ?

loop_
_geom_hbond_atom_site_label_D
_geom_hbond_atom_site_label_H
_geom_hbond_atom_site_label_A
_geom_hbond_site_symmetry_A
_geom_hbond_distance_DH
_geom_hbond_distance_HA
_geom_hbond_distance_DA
_geom_hbond_angle_DHA
C18 H18 Cg1 1_555 0.93 2.92 3.562(2) 127
C20 H20 Cg2 4_554 0.93 2.92 3.825(2) 164

loop_
_geom_torsion_atom_site_label_1
_geom_torsion_atom_site_label_2
_geom_torsion_atom_site_label_3
_geom_torsion_atom_site_label_4
_geom_torsion_site_symmetry_1
_geom_torsion_site_symmetry_2
_geom_torsion_site_symmetry_3
_geom_torsion_site_symmetry_4
_geom_torsion
_geom_torsion_publ_flag
N1 C1 C2 C3 . . . . 0.9(3) ?
C9 C1 C2 C3 . . . . -178.4(3) ?
N1 C1 C2 C15 . . . . -174.5(3) ?
C9 C1 C2 C15 . . . . 6.2(5) ?
C1 C2 C3 C4 . . . . -177.6(3) ?
C15 C2 C3 C4 . . . . -2.2(6) ?
C1 C2 C3 C8 . . . . 0.1(3) ?
C15 C2 C3 C8 . . . . 175.5(3) ?
C8 C3 C4 C5 . . . . 1.2(4) ?
C2 C3 C4 C5 . . . . 178.8(3) ?
C3 C4 C5 C6 . . . . -0.2(5) ?
C4 C5 C6 C7 . . . . -0.9(5) ?
C5 C6 C7 C8 . . . . 0.9(5) ?
C6 C7 C8 C3 . . . . 0.2(5) ?
C6 C7 C8 N1 . . . . -177.8(3) ?
C4 C3 C8 C7 . . . . -1.3(5) ?
C2 C3 C8 C7 . . . . -179.4(3) ?
C4 C3 C8 N1 . . . . 177.1(3) ?
C2 C3 C8 N1 . . . . -1.0(3) ?
C2 C1 C9 C10 . . . . -138.1(4) ?
N1 C1 C9 C10 . . . . 42.6(5) ?
C2 C1 C9 C14 . . . . 41.5(5) ?
N1 C1 C9 C14 . . . . -137.8(3) ?
C14 C9 C10 C11 . . . . 0.6(5) ?
C1 C9 C10 C11 . . . . -179.8(3) ?
C9 C10 C11 C12 . . . . -1.1(6) ?
C10 C11 C12 C13 . . . . 1.8(6) ?
C11 C12 C13 C14 . . . . -2.0(6) ?
C12 C13 C14 C9 . . . . 1.4(5) ?
C10 C9 C14 C13 . . . . -0.7(5) ?
C1 C9 C14 C13 . . . . 179.6(3) ?
C1 C2 C15 C16 . . . . 53.8(5) ?
C3 C2 C15 C16 . . . . -120.7(4) ?
C1 C2 C15 C23 . . . . -122.5(3) ?
C3 C2 C15 C23 . . . . 63.0(4) ?
C2 C15 C16 C17 . . . . 10.5(6) ?
C23 C15 C16 C17 . . . . -173.2(3) ?
C15 C16 C17 C18 . . . . 35.3(5) ?
C15 C16 C17 C22 . . . . -152.4(4) ?
C22 C17 C18 C19 . . . . -2.0(4) ?
C16 C17 C18 C19 . . . . 170.4(3) ?
C17 C18 C19 C20 . . . . 1.2(5) ?
C18 C19 C20 C21 . . . . 0.8(6) ?
C19 C20 C21 C22 . . . . -1.8(6) ?
C20 C21 C22 C17 . . . . 0.9(6) ?
C18 C17 C22 C21 . . . . 1.0(5) ?
C16 C17 C22 C21 . . . . -171.6(3) ?
C16 C15 C23 C28 . . . . -148.1(3) ?
C2 C15 C23 C28 . . . . 28.3(5) ?
C16 C15 C23 C24 . . . . 32.6(5) ?
C2 C15 C23 C24 . . . . -150.9(3) ?
C28 C23 C24 C25 . . . . 3.1(5) ?
C15 C23 C24 C25 . . . . -177.6(3) ?
C23 C24 C25 C26 . . . . 0.5(6) ?
C24 C25 C26 C27 . . . . -3.0(7) ?
C25 C26 C27 C28 . . . . 1.7(6) ?
C24 C23 C28 C27 . . . . -4.4(5) ?
C15 C23 C28 C27 . . . . 176.3(3) ?
C26 C27 C28 C23 . . . . 2.1(6) ?
C2 C1 N1 C8 . . . . -1.6(4) ?
C9 C1 N1 C8 . . . . 177.8(3) ?
C7 C8 N1 C1 . . . . 179.9(3) ?
C3 C8 N1 C1 . . . . 1.6(4) ?

loop_
_cod_related_entry_id
_cod_related_entry_database
_cod_related_entry_code
1 ChemSpider 30656275
